data_1571122
loop_
_publ_author_name
'Dumitra&#x219;, Darius'
'Gal, Emese'
'Silvestru, Cristian'
'Pop, Alexandra'

_publ_section_title
;
 Metal Complexes Containing Homoleptic Diorganoselenium(II) Ligands:
 Synthesis, Characterization and Investigation of Optical Properties.
;
_journal_issue 4
_journal_name_full 'Molecules (Basel, Switzerland)'
_journal_page_first 792
_journal_paper_doi 10.3390/molecules29040792
_journal_volume 29
_journal_year 2024
_chemical_formula_sum 'C14 H10 O2 Se'
_chemical_formula_weight 289.18
_chemical_name_common DMI-57
_space_group_crystal_system monoclinic
_space_group_IT_number 14
_space_group_name_Hall '-P 2yn'
_space_group_name_H-M_alt 'P 1 21/n 1'
_atom_sites_solution_hydrogens geom
_cell_angle_alpha 90
_cell_angle_beta 102.5630(10)
_cell_angle_gamma 90
_cell_formula_units_Z 4
_cell_length_a 12.2490(4)
_cell_length_b 7.5386(3)
_cell_length_c 12.9332(5)
_cell_measurement_reflns_used 9967
_cell_measurement_temperature 100.(2)
_cell_measurement_theta_max 28.2760
_cell_measurement_theta_min 3.1946
_cell_volume 1165.66(8)
_computing_cell_refinement 'SAINT V8.40B (Bruker AXS LLC, 2019)'
_computing_data_collection 'Bruker APEX4 2021.10-0'
_computing_data_reduction 'SAINT V8.40B (Bruker AXS LLC, 2019)'
_computing_molecular_graphics 'shelXle (C.B. Huebschle, rev 1328)'
_computing_publication_material 'Bruker APEX4 2021.10-0'
_computing_structure_refinement 'SHELXL-2019/1 (Sheldrick, 2019)'
_computing_structure_solution 'XT, VERSION 2018/2'
_diffrn_ambient_temperature 100.(2)
_diffrn_detector_area_resol_mean 7.3910
_diffrn_measured_fraction_theta_full 1.000
_diffrn_measured_fraction_theta_max 1.000
_diffrn_measurement_device_type 'Bruker D8 Venture'
_diffrn_measurement_method '\f and \w scans'
_diffrn_radiation_monochromator 'multilayer optics'
_diffrn_radiation_type 'Mo K\a'
_diffrn_radiation_wavelength 0.71073
_diffrn_reflns_av_R_equivalents 0.0470
_diffrn_reflns_av_unetI/netI 0.0224
_diffrn_reflns_limit_h_max 14
_diffrn_reflns_limit_h_min -16
_diffrn_reflns_limit_k_max 10
_diffrn_reflns_limit_k_min -10
_diffrn_reflns_limit_l_max 17
_diffrn_reflns_limit_l_min -17
_diffrn_reflns_number 33053
_diffrn_reflns_theta_full 25.24
_diffrn_reflns_theta_max 28.30
_diffrn_reflns_theta_min 2.08
_diffrn_source 'Incoatec Mo--I\mS 3.0 microfocus source'
_diffrn_source_current 1.4
_diffrn_source_power 0.07
_diffrn_source_voltage 50
_exptl_absorpt_coefficient_mu 3.206
_exptl_absorpt_correction_T_max 0.83
_exptl_absorpt_correction_T_min 0.72
_exptl_absorpt_correction_type multi-scan
_exptl_absorpt_process_details
;
Krause, L., Herbst-Irmer, R., Sheldrick G.M. & Stalke D.,
J. Appl. Cryst. 48 (2015) 3-10
;
_exptl_crystal_density_diffrn 1.648
_exptl_crystal_density_method 'not measured'
_exptl_crystal_description block
_exptl_crystal_F_000 576
_exptl_crystal_size_max 0.128
_exptl_crystal_size_mid 0.115
_exptl_crystal_size_min 0.059
_refine_diff_density_max 0.869
_refine_diff_density_min -0.500
_refine_ls_extinction_method none
_refine_ls_goodness_of_fit_ref 1.044
_refine_ls_hydrogen_treatment constr
_refine_ls_matrix_type full
_refine_ls_number_parameters 154
_refine_ls_number_reflns 2888
_refine_ls_number_restraints 0
_refine_ls_restrained_S_all 1.044
_refine_ls_R_factor_all 0.0379
_refine_ls_R_factor_gt 0.0286
_refine_ls_shift/su_max 0.001
_refine_ls_shift/su_mean 0.000
_refine_ls_structure_factor_coef Fsqd
_refine_ls_weighting_details 'w=1/[\s^2^(Fo^2^)+(0.0299P)^2^+1.3035P] where P=(Fo^2^+2Fc^2^)/3'
_refine_ls_weighting_scheme calc
_refine_ls_wR_factor_gt 0.0663
_refine_ls_wR_factor_ref 0.0709
_reflns_Friedel_coverage 0.000
_reflns_number_gt 2457
_reflns_number_total 2888
_reflns_threshold_expression 'I > 2\s(I)'
_cod_data_source_file Cpd_4_CCDC_2308732.cif
_cod_data_source_block ale274
_cod_depositor_comments
;
The following automatic conversions were performed:

data item '_exptl_absorpt_correction_type' value 'Multi-Scan' was
changed to 'multi-scan' in accordance with the
/home/data/users/saulius/crontab/automatic-downloads/current/MDPI/lib/dictionaries/cif_core.dic
dictionary named 'cif_core.dic' version 2.4.2 last updated on
2011-04-26.

Automatic conversion script
Id: cif_fix_values 8170 2020-07-09 18:12:32Z antanas 
;
_cod_database_code 1571122

loop_
_space_group_symop_operation_xyz
'x, y, z'
'-x+1/2, y+1/2, -z+1/2'
'-x, -y, -z'
'x-1/2, -y-1/2, z-1/2'

loop_
_atom_site_type_symbol
_atom_site_label
_atom_site_fract_x
_atom_site_fract_y
_atom_site_fract_z
_atom_site_U_iso_or_equiv
_atom_site_adp_type
_atom_site_calc_flag
_atom_site_refinement_flags_adp
_atom_site_refinement_flags_occupancy
_atom_site_refinement_flags_posn
_atom_site_occupancy
_atom_site_disorder_assembly
_atom_site_disorder_group
Se Se1 0.41504(2) 0.98542(3) 0.17359(2) 0.02395(8) Uani d . . . 1 . .
O O1 0.58045(19) 0.6619(3) 0.68425(15) 0.0460(5) Uani d . . . 1 . .
O O2 0.30375(15) 0.2261(2) -0.13722(13) 0.0316(4) Uani d . . . 1 . .
C C1 0.44006(18) 0.8684(3) 0.30820(16) 0.0197(4) Uani d . . . 1 . .
C C2 0.54819(19) 0.8629(3) 0.36937(19) 0.0264(5) Uani d . . . 1 . .
H H2 0.608698 0.906655 0.341634 0.032000 Uiso calc U . R 1 . .
C C3 0.5678(2) 0.7935(3) 0.47092(19) 0.0288(5) Uani d . . . 1 . .
H H3 0.641452 0.792073 0.513573 0.035000 Uiso calc U . R 1 . .
C C4 0.4790(2) 0.7258(3) 0.51031(17) 0.0244(5) Uani d . . . 1 . .
C C5 0.37159(19) 0.7261(3) 0.44719(18) 0.0250(5) Uani d . . . 1 . .
H H5 0.311758 0.675720 0.473237 0.030000 Uiso calc U . R 1 . .
C C6 0.35101(19) 0.7996(3) 0.34625(17) 0.0233(4) Uani d . . . 1 . .
H H6 0.277214 0.802741 0.303862 0.028000 Uiso calc U . R 1 . .
C C7 0.4956(2) 0.6562(3) 0.6200(2) 0.0347(6) Uani d . . . 1 . .
H H7 0.433050 0.602846 0.640170 0.042000 Uiso calc U . R 1 . .
C C8 0.39052(17) 0.7879(3) 0.07928(16) 0.0187(4) Uani d . . . 1 . .
C C9 0.38638(17) 0.6117(3) 0.11135(17) 0.0205(4) Uani d . . . 1 . .
H H9 0.397668 0.583477 0.184509 0.025000 Uiso calc U . R 1 . .
C C10 0.36581(17) 0.4786(3) 0.03638(17) 0.0206(4) Uani d . . . 1 . .
H H10 0.362613 0.358749 0.058224 0.025000 Uiso calc U . R 1 . .
C C11 0.34963(17) 0.5186(3) -0.07153(17) 0.0203(4) Uani d . . . 1 . .
C C12 0.35663(19) 0.6947(3) -0.10211(18) 0.0235(4) Uani d . . . 1 . .
H H12 0.347741 0.722363 -0.175129 0.028000 Uiso calc U . R 1 . .
C C13 0.37622(18) 0.8296(3) -0.02833(17) 0.0227(4) Uani d . . . 1 . .
H H13 0.379966 0.949344 -0.050257 0.027000 Uiso calc U . R 1 . .
C C14 0.32342(19) 0.3813(3) -0.15286(18) 0.0257(5) Uani d . . . 1 . .
H H14 0.321533 0.415690 -0.223894 0.031000 Uiso calc U . R 1 . .

loop_
_atom_site_aniso_label
_atom_site_aniso_U_11
_atom_site_aniso_U_22
_atom_site_aniso_U_33
_atom_site_aniso_U_12
_atom_site_aniso_U_13
_atom_site_aniso_U_23
Se1 0.03500(14) 0.01723(11) 0.01996(12) 0.00049(9) 0.00668(9) 0.00162(8)
O1 0.0641(14) 0.0353(10) 0.0305(10) 0.0065(10) -0.0073(9) 0.0021(8)
O2 0.0401(10) 0.0238(8) 0.0287(9) -0.0010(7) 0.0027(7) -0.0028(7)
C1 0.0237(10) 0.0178(9) 0.0171(10) 0.0014(8) 0.0038(8) 0.0000(8)
C2 0.0210(11) 0.0239(11) 0.0326(12) -0.0015(8) 0.0021(9) 0.0021(9)
C3 0.0263(11) 0.0241(11) 0.0302(12) 0.0013(9) -0.0066(9) -0.0003(9)
C4 0.0343(13) 0.0180(10) 0.0191(11) 0.0058(9) 0.0020(9) -0.0023(8)
C5 0.0275(11) 0.0267(11) 0.0218(11) 0.0023(9) 0.0078(9) 0.0011(9)
C6 0.0206(10) 0.0270(11) 0.0215(11) 0.0003(9) 0.0026(8) 0.0013(9)
C7 0.0508(16) 0.0211(11) 0.0275(13) 0.0073(11) -0.0014(11) -0.0033(10)
C8 0.0189(10) 0.0195(10) 0.0175(10) 0.0004(8) 0.0032(8) 0.0007(8)
C9 0.0227(10) 0.0205(10) 0.0176(10) 0.0015(8) 0.0030(8) 0.0047(8)
C10 0.0188(10) 0.0189(10) 0.0234(11) 0.0004(8) 0.0032(8) 0.0047(8)
C11 0.0177(9) 0.0218(10) 0.0210(10) 0.0014(8) 0.0030(8) 0.0008(8)
C12 0.0262(11) 0.0253(11) 0.0185(10) 0.0015(9) 0.0038(9) 0.0048(8)
C13 0.0264(11) 0.0200(10) 0.0218(11) 0.0017(8) 0.0051(9) 0.0054(8)
C14 0.0267(11) 0.0273(12) 0.0221(11) -0.0005(9) 0.0029(9) -0.0007(9)

loop_
_atom_type_symbol
_atom_type_description
_atom_type_scat_dispersion_real
_atom_type_scat_dispersion_imag
_atom_type_scat_source
C C 0.0033 0.0016 'International Tables Vol C Tables 4.2.6.8 and 6.1.1.4'
H H 0.0000 0.0000 'International Tables Vol C Tables 4.2.6.8 and 6.1.1.4'
O O 0.0106 0.0060 'International Tables Vol C Tables 4.2.6.8 and 6.1.1.4'
Se Se -0.0929 2.2259 'International Tables Vol C Tables 4.2.6.8 and 6.1.1.4'

loop_
_geom_angle_atom_site_label_1
_geom_angle_atom_site_label_2
_geom_angle_atom_site_label_3
_geom_angle_site_symmetry_1
_geom_angle_site_symmetry_3
_geom_angle
_geom_angle_publ_flag
C8 Se1 C1 . . 101.15(9) ?
C2 C1 C6 . . 120.8(2) ?
C2 C1 Se1 . . 118.42(16) ?
C6 C1 Se1 . . 120.69(16) ?
C3 C2 C1 . . 119.9(2) ?
C2 C3 C4 . . 119.8(2) ?
C5 C4 C3 . . 119.9(2) ?
C5 C4 C7 . . 118.5(2) ?
C3 C4 C7 . . 121.6(2) ?
C4 C5 C6 . . 120.5(2) ?
C5 C6 C1 . . 119.0(2) ?
O1 C7 C4 . . 125.1(3) ?
C9 C8 C13 . . 120.30(19) ?
C9 C8 Se1 . . 124.33(16) ?
C13 C8 Se1 . . 115.37(15) ?
C10 C9 C8 . . 119.7(2) ?
C9 C10 C11 . . 120.58(19) ?
C12 C11 C10 . . 119.0(2) ?
C12 C11 C14 . . 119.2(2) ?
C10 C11 C14 . . 121.8(2) ?
C13 C12 C11 . . 121.2(2) ?
C12 C13 C8 . . 119.1(2) ?
O2 C14 C11 . . 125.5(2) ?

loop_
_geom_bond_atom_site_label_1
_geom_bond_atom_site_label_2
_geom_bond_site_symmetry_2
_geom_bond_distance
_geom_bond_publ_flag
Se1 C8 . 1.907(2) ?
Se1 C1 . 1.916(2) ?
O1 C7 . 1.182(3) ?
O2 C14 . 1.220(3) ?
C1 C2 . 1.388(3) ?
C1 C6 . 1.391(3) ?
C2 C3 . 1.385(3) ?
C3 C4 . 1.394(3) ?
C4 C5 . 1.389(3) ?
C4 C7 . 1.485(3) ?
C5 C6 . 1.390(3) ?
C8 C9 . 1.396(3) ?
C8 C13 . 1.400(3) ?
C9 C10 . 1.380(3) ?
C10 C11 . 1.399(3) ?
C11 C12 . 1.393(3) ?
C11 C14 . 1.461(3) ?
C12 C13 . 1.380(3) ?

loop_
_geom_torsion_atom_site_label_1
_geom_torsion_atom_site_label_2
_geom_torsion_atom_site_label_3
_geom_torsion_atom_site_label_4
_geom_torsion_site_symmetry_1
_geom_torsion_site_symmetry_2
_geom_torsion_site_symmetry_3
_geom_torsion_site_symmetry_4
_geom_torsion
_geom_torsion_publ_flag
C6 C1 C2 C3 . . . . -2.1(3) ?
Se1 C1 C2 C3 . . . . 174.24(17) ?
C1 C2 C3 C4 . . . . 1.4(3) ?
C2 C3 C4 C5 . . . . 0.8(3) ?
C2 C3 C4 C7 . . . . -177.8(2) ?
C3 C4 C5 C6 . . . . -2.4(3) ?
C7 C4 C5 C6 . . . . 176.2(2) ?
C4 C5 C6 C1 . . . . 1.8(3) ?
C2 C1 C6 C5 . . . . 0.5(3) ?
Se1 C1 C6 C5 . . . . -175.76(16) ?
C5 C4 C7 O1 . . . . -173.5(2) ?
C3 C4 C7 O1 . . . . 5.1(4) ?
C13 C8 C9 C10 . . . . -1.3(3) ?
Se1 C8 C9 C10 . . . . 178.66(16) ?
C8 C9 C10 C11 . . . . 0.3(3) ?
C9 C10 C11 C12 . . . . 1.2(3) ?
C9 C10 C11 C14 . . . . -177.6(2) ?
C10 C11 C12 C13 . . . . -1.7(3) ?
C14 C11 C12 C13 . . . . 177.1(2) ?
C11 C12 C13 C8 . . . . 0.7(3) ?
C9 C8 C13 C12 . . . . 0.8(3) ?
Se1 C8 C13 C12 . . . . -179.18(17) ?
C12 C11 C14 O2 . . . . -172.1(2) ?
C10 C11 C14 O2 . . . . 6.7(4) ?
